data_7132406
loop_
_publ_author_name
'Gharpure, Santosh J.'
'Kumari, Sanyog'

_publ_section_title
;
 Cascade radical cyclization on 3-propargyl-2-alkenyl indole gives
 stereoselective access to cyclohepta[<i>b</i>]indole over carbazole.
;
_journal_issue 5
_journal_name_full 'Chemical communications (Cambridge, England)'
_journal_page_first 538
_journal_page_last 541
_journal_paper_doi 10.1039/d3cc05237k
_journal_volume 60
_journal_year 2024
_chemical_formula_moiety 'C32 H25 N S'
_chemical_formula_sum 'C32 H25 N S'
_chemical_formula_weight 455.59
_space_group_crystal_system triclinic
_space_group_IT_number 2
_space_group_name_Hall '-P 1'
_space_group_name_H-M_alt 'P -1'
_atom_sites_solution_hydrogens geom
_atom_sites_solution_primary dual
_audit_creation_date 2022-12-22
_audit_creation_method
;
Olex2 1.3-ac4
(compiled 2019.04.23 svn.r3594 for Rigaku Oxford Diffraction, GUI svn.r5739)
;
_audit_update_record
;
2023-09-22 deposited with the CCDC.	2023-11-26 downloaded from the CCDC.
;
_cell_angle_alpha 95.743(6)
_cell_angle_beta 112.337(6)
_cell_angle_gamma 116.102(6)
_cell_formula_units_Z 2
_cell_length_a 10.4151(5)
_cell_length_b 11.5788(8)
_cell_length_c 12.6011(9)
_cell_measurement_reflns_used 4565
_cell_measurement_temperature 150.00(10)
_cell_measurement_theta_max 25.1610
_cell_measurement_theta_min 1.8470
_cell_volume 1195.11(18)
_computing_cell_refinement 'CrysAlisPro 1.171.41.93a (Rigaku OD, 2020)'
_computing_data_collection 'CrysAlisPro 1.171.41.93a (Rigaku OD, 2020)'
_computing_data_reduction 'CrysAlisPro 1.171.41.93a (Rigaku OD, 2020)'
_computing_molecular_graphics 'Olex2 (Dolomanov et al., 2009)'
_computing_publication_material 'Olex2 (Dolomanov et al., 2009)'
_computing_structure_refinement 'ShelXL (Sheldrick, 2015)'
_computing_structure_solution 'ShelXT (Sheldrick, 2015)'
_diffrn_ambient_environment N~2~
_diffrn_ambient_temperature 150.00(10)
_diffrn_detector 'CCD plate'
_diffrn_measured_fraction_theta_full 1.000
_diffrn_measured_fraction_theta_max 1.000
_diffrn_measurement_details
;
List of Runs (angles in degrees, time in seconds):

  # Type    Start    End  Width  t~exp~   \w     \q     \k     \f   Frames
#--------------------------------------------------------------------------
  1  \f    -20.08 339.92   1.00    2.00 -25.84   0.00  59.25    --   360
  2  \w     -1.00  46.00   1.00    2.00    --    0.00 -94.56-145.16   47
  3  \w    -71.47  -9.47   1.00    2.00    --  -17.90 107.43  -1.09   62
  4  \w    -90.97  25.03   1.00    2.00    --    0.00 -59.25 164.08  116
  5  \w    -90.97  25.03   1.00    2.00    --    0.00 -59.25  92.08  116
  6  \w    -90.97  25.03   1.00    2.00    --    0.00 -59.25 -51.92  116
  7  \w    -90.97  25.03   1.00    2.00    --    0.00 -59.25  20.08  116
;
_diffrn_measurement_device 'abstract diffractometer'
_diffrn_measurement_device_type 'Saxi-CrysAlisPro-abstract goniometer imported SAXI images'
_diffrn_measurement_method '\w and \f scans'
_diffrn_orient_matrix_type 'CrysAlisPro convention (1999,Acta A55,543-557)'
_diffrn_orient_matrix_UB_11 -0.0082686000
_diffrn_orient_matrix_UB_12 -0.0438966000
_diffrn_orient_matrix_UB_13 0.0355725000
_diffrn_orient_matrix_UB_21 -0.0857622000
_diffrn_orient_matrix_UB_22 -0.0331789000
_diffrn_orient_matrix_UB_23 -0.0339146000
_diffrn_orient_matrix_UB_31 -0.0003364000
_diffrn_orient_matrix_UB_32 -0.0465086000
_diffrn_orient_matrix_UB_33 -0.0414182000
_diffrn_radiation_monochromator graphite
_diffrn_radiation_probe x-ray
_diffrn_radiation_type 'Mo K\a'
_diffrn_radiation_wavelength 0.71073
_diffrn_reflns_av_R_equivalents 0.1124
_diffrn_reflns_av_unetI/netI 0.0570
_diffrn_reflns_Laue_measured_fraction_full 1.000
_diffrn_reflns_Laue_measured_fraction_max 1.000
_diffrn_reflns_limit_h_max 12
_diffrn_reflns_limit_h_min -12
_diffrn_reflns_limit_k_max 13
_diffrn_reflns_limit_k_min -13
_diffrn_reflns_limit_l_max 14
_diffrn_reflns_limit_l_min -14
_diffrn_reflns_number 34821
_diffrn_reflns_point_group_measured_fraction_full 1.000
_diffrn_reflns_point_group_measured_fraction_max 1.000
_diffrn_reflns_theta_full 24.995
_diffrn_reflns_theta_max 24.995
_diffrn_reflns_theta_min 1.845
_diffrn_source 'fine-focus sealed X-ray tube'
_diffrn_source_type 'Enhance (Mo) X-ray Source'
_exptl_absorpt_coefficient_mu 0.157
_exptl_absorpt_correction_T_max 1.00000
_exptl_absorpt_correction_T_min 0.69990
_exptl_absorpt_correction_type multi-scan
_exptl_absorpt_process_details
;
CrysAlisPro 1.171.41.93a (Rigaku Oxford Diffraction, 2020)
Empirical absorption correction using spherical harmonics,
implemented in SCALE3 ABSPACK scaling algorithm.
;
_exptl_crystal_colour 'clear light colourless'
_exptl_crystal_colour_lustre clear
_exptl_crystal_colour_modifier light
_exptl_crystal_colour_primary colourless
_exptl_crystal_density_diffrn 1.266
_exptl_crystal_description plate
_exptl_crystal_F_000 480
_exptl_crystal_size_max 0.63
_exptl_crystal_size_mid 0.32
_exptl_crystal_size_min 0.28
_refine_diff_density_max 0.260
_refine_diff_density_min -0.361
_refine_diff_density_rms 0.050
_refine_ls_extinction_coef 0.005(2)
_refine_ls_extinction_expression Fc^*^=kFc[1+0.001xFc^2^\l^3^/sin(2\q)]^-1/4^
_refine_ls_extinction_method 'SHELXL-2018/3 (Sheldrick 2018)'
_refine_ls_goodness_of_fit_ref 1.047
_refine_ls_hydrogen_treatment constr
_refine_ls_matrix_type full
_refine_ls_number_parameters 310
_refine_ls_number_reflns 4207
_refine_ls_number_restraints 0
_refine_ls_restrained_S_all 1.047
_refine_ls_R_factor_all 0.0762
_refine_ls_R_factor_gt 0.0484
_refine_ls_shift/su_max 0.001
_refine_ls_shift/su_mean 0.000
_refine_ls_structure_factor_coef Fsqd
_refine_ls_weighting_details 'w=1/[\s^2^(Fo^2^)+(0.0709P)^2^] where P=(Fo^2^+2Fc^2^)/3'
_refine_ls_weighting_scheme calc
_refine_ls_wR_factor_gt 0.1193
_refine_ls_wR_factor_ref 0.1353
_reflns_Friedel_coverage 0.000
_reflns_number_gt 2994
_reflns_number_total 4207
_reflns_threshold_expression 'I > 2\s(I)'
_cod_data_source_file d3cc05237k2.cif
_cod_data_source_block sjg_negi_03_267_autored
_cod_depositor_comments 'Adding full bibliography for 7132403--7132408.cif.'
_cod_original_cell_volume 1195.11(15)
_cod_database_code 7132406
_shelx_shelxl_version_number 2018/3
_shelx_space_group_comment
;
The symmetry employed for this shelxl refinement is uniquely defined
by the following loop, which should always be used as a source of
symmetry information in preference to the above space-group names.
They are only intended as comments.
;
_shelx_estimated_absorpt_t_max 0.957
_shelx_estimated_absorpt_t_min 0.908
_reflns_odcompleteness_completeness 65.20
_reflns_odcompleteness_iscentric 1
_reflns_odcompleteness_theta 36.02
_olex2_refinement_description
;
1. Fixed Uiso
 At 1.2 times of:
  All C(H) groups
 At 1.5 times of:
  All C(H,H,H) groups
2.a Aromatic/amide H refined with riding coordinates:
 C00A(H00A), C00D(H00D), C00E(H00E), C00G(H00G), C00H(H00H), C00I(H00I),
 C00J(H00J), C00L(H00L), C00M(H00M), C00N(H00N), C00O(H00O), C00Q(H00Q),
 C00R(H00R), C00S(H00S), C00T(H00T), C00U(H00U), C00V(H00V), C00W(H00W),
 C00X(H00X)
2.b Idealised Me refined as rotating group:
 C00P(H00B,H00C,H00F), C00Y(H00K,H00P,H00Y)
;
_olex2_submission_special_instructions 'No special instructions were received'
_oxdiff_exptl_absorpt_empirical_details
;
Empirical correction (ABSPACK) includes:
- Absorption correction using spherical harmonics
- Frame scaling
;
_oxdiff_exptl_absorpt_empirical_full_max 1.424
_oxdiff_exptl_absorpt_empirical_full_min 0.644

loop_
_space_group_symop_operation_xyz
'x, y, z'
'-x, -y, -z'

loop_
_atom_site_label
_atom_site_type_symbol
_atom_site_fract_x
_atom_site_fract_y
_atom_site_fract_z
_atom_site_U_iso_or_equiv
_atom_site_adp_type
_atom_site_occupancy
_atom_site_site_symmetry_order
_atom_site_calc_flag
_atom_site_refinement_flags_posn
_atom_site_refinement_flags_adp
_atom_site_refinement_flags_occupancy
_atom_site_disorder_assembly
_atom_site_disorder_group
S01 S 0.71669(7) 0.48619(6) 0.79574(6) 0.0328(2) Uani 1 1 d . . . . .
N002 N 0.0864(2) 0.45158(18) 0.64504(17) 0.0299(5) Uani 1 1 d . . . . .
C003 C 0.3938(3) 0.3870(2) 0.6452(2) 0.0271(5) Uani 1 1 d . . . . .
C004 C 0.5271(3) 0.5809(2) 0.8271(2) 0.0280(5) Uani 1 1 d . . . . .
C005 C 0.3896(3) 0.2796(2) 0.5648(2) 0.0289(5) Uani 1 1 d . . . . .
C006 C 0.6977(3) 0.3613(2) 0.8696(2) 0.0294(6) Uani 1 1 d . . . . .
C007 C 0.5324(3) 0.4833(2) 0.7530(2) 0.0285(5) Uani 1 1 d . . . . .
C008 C 0.2485(3) 0.3855(2) 0.6129(2) 0.0274(5) Uani 1 1 d . . . . .
C009 C 0.2428(3) 0.4781(2) 0.6902(2) 0.0273(5) Uani 1 1 d . . . . .
C00A C 0.3816(3) 0.5775(2) 0.7954(2) 0.0293(5) Uani 1 1 d . . . . .
H00A H 0.376977 0.641898 0.844504 0.035 Uiso 1 1 calc R . . . .
C00B C 0.0861(3) 0.3026(2) 0.5116(2) 0.0291(5) Uani 1 1 d . . . . .
C00C C -0.0102(3) 0.3466(2) 0.5353(2) 0.0295(5) Uani 1 1 d . . . . .
C00D C 0.4509(3) 0.3061(2) 0.4840(2) 0.0326(6) Uani 1 1 d . . . . .
H00D H 0.506769 0.396795 0.484087 0.039 Uiso 1 1 calc R . . . .
C00E C 0.5626(3) 0.2829(2) 0.8833(2) 0.0334(6) Uani 1 1 d . . . . .
H00E H 0.471632 0.293931 0.851613 0.040 Uiso 1 1 calc R . . . .
C00F C 0.3525(3) 0.0676(2) 0.4022(2) 0.0330(6) Uani 1 1 d . . . . .
C00G C 0.8298(3) 0.3430(2) 0.9168(2) 0.0338(6) Uani 1 1 d . . . . .
H00G H 0.922513 0.395222 0.907150 0.041 Uiso 1 1 calc R . . . .
C00H C 0.0127(3) 0.1984(2) 0.4034(2) 0.0331(6) Uani 1 1 d . . . . .
H00H H 0.073902 0.166207 0.385043 0.040 Uiso 1 1 calc R . . . .
C00I C 0.4316(3) 0.2020(2) 0.4033(2) 0.0355(6) Uani 1 1 d . . . . .
H00I H 0.472786 0.222022 0.347651 0.043 Uiso 1 1 calc R . . . .
C00J C 0.3092(3) 0.1464(2) 0.5632(2) 0.0339(6) Uani 1 1 d . . . . .
H00J H 0.265411 0.125994 0.617345 0.041 Uiso 1 1 calc R . . . .
C00K C 0.6720(3) 0.6880(2) 0.9416(2) 0.0301(6) Uani 1 1 d . . . . .
C00L C 0.2923(3) 0.0429(2) 0.4832(2) 0.0371(6) Uani 1 1 d . . . . .
H00L H 0.237717 -0.047496 0.484172 0.044 Uiso 1 1 calc R . . . .
C00M C -0.1734(3) 0.2905(2) 0.4560(2) 0.0335(6) Uani 1 1 d . . . . .
H00M H -0.236232 0.320875 0.474019 0.040 Uiso 1 1 calc R . . . .
C00N C 0.5601(3) 0.1886(2) 0.9431(2) 0.0383(6) Uani 1 1 d . . . . .
H00N H 0.466841 0.134832 0.951571 0.046 Uiso 1 1 calc R . . . .
C00O C 0.7378(3) 0.6560(2) 1.0440(2) 0.0372(6) Uani 1 1 d . . . . .
H00O H 0.695546 0.563399 1.039907 0.045 Uiso 1 1 calc R . . . .
C00P C 0.0263(3) 0.5129(2) 0.7060(2) 0.0369(6) Uani 1 1 d . . . . .
H00B H 0.107657 0.561590 0.791448 0.055 Uiso 1 1 calc GR . . . .
H00C H -0.074828 0.441583 0.700113 0.055 Uiso 1 1 calc GR . . . .
H00F H 0.005809 0.576632 0.667218 0.055 Uiso 1 1 calc GR . . . .
C00Q C 0.6916(3) 0.1717(2) 0.9907(2) 0.0419(7) Uani 1 1 d . . . . .
H00Q H 0.689213 0.107223 1.032217 0.050 Uiso 1 1 calc R . . . .
C00R C -0.2420(3) 0.1882(2) 0.3495(2) 0.0392(6) Uani 1 1 d . . . . .
H00R H -0.353588 0.148330 0.293187 0.047 Uiso 1 1 calc R . . . .
C00S C -0.1498(3) 0.1431(2) 0.3238(2) 0.0372(6) Uani 1 1 d . . . . .
H00S H -0.199700 0.072956 0.250056 0.045 Uiso 1 1 calc R . . . .
C00T C 0.8267(3) 0.2495(2) 0.9774(2) 0.0400(6) Uani 1 1 d . . . . .
H00T H 0.917660 0.238634 1.010131 0.048 Uiso 1 1 calc R . . . .
C00U C 0.9271(3) 0.8915(3) 1.1594(2) 0.0401(6) Uani 1 1 d . . . . .
H00U H 1.013479 0.960676 1.233710 0.048 Uiso 1 1 calc R . . . .
C00V C 0.8637(3) 0.7565(3) 1.1518(2) 0.0410(6) Uani 1 1 d . . . . .
H00V H 0.906964 0.732547 1.221164 0.049 Uiso 1 1 calc R . . . .
C00W C 0.8643(3) 0.9250(2) 1.0586(2) 0.0433(7) Uani 1 1 d . . . . .
H00W H 0.907992 1.017784 1.063214 0.052 Uiso 1 1 calc R . . . .
C00X C 0.7371(3) 0.8243(2) 0.9497(2) 0.0386(6) Uani 1 1 d . . . . .
H00X H 0.694469 0.848752 0.880604 0.046 Uiso 1 1 calc R . . . .
C00Y C 0.3333(3) -0.0458(3) 0.3160(2) 0.0471(7) Uani 1 1 d . . . . .
H00K H 0.304002 -0.033807 0.236013 0.071 Uiso 1 1 calc GR . . . .
H00P H 0.247461 -0.132993 0.309675 0.071 Uiso 1 1 calc GR . . . .
H00Y H 0.435827 -0.044354 0.346236 0.071 Uiso 1 1 calc GR . . . .

loop_
_atom_site_aniso_label
_atom_site_aniso_U_11
_atom_site_aniso_U_22
_atom_site_aniso_U_33
_atom_site_aniso_U_23
_atom_site_aniso_U_13
_atom_site_aniso_U_12
S01 0.0255(4) 0.0320(4) 0.0342(4) 0.0062(3) 0.0124(3) 0.0123(3)
N002 0.0260(11) 0.0282(10) 0.0311(11) 0.0048(9) 0.0121(9) 0.0131(9)
C003 0.0283(13) 0.0230(12) 0.0255(13) 0.0056(10) 0.0117(11) 0.0112(11)
C004 0.0278(13) 0.0222(11) 0.0277(13) 0.0055(10) 0.0120(11) 0.0097(10)
C005 0.0251(13) 0.0281(13) 0.0263(13) 0.0028(10) 0.0068(11) 0.0139(11)
C006 0.0260(13) 0.0251(12) 0.0237(13) -0.0033(10) 0.0063(11) 0.0100(11)
C007 0.0246(13) 0.0244(12) 0.0289(13) 0.0051(10) 0.0099(11) 0.0099(10)
C008 0.0284(13) 0.0213(11) 0.0269(13) 0.0066(10) 0.0111(11) 0.0104(10)
C009 0.0246(13) 0.0236(11) 0.0285(13) 0.0057(10) 0.0112(11) 0.0103(10)
C00A 0.0328(14) 0.0237(12) 0.0290(13) 0.0054(10) 0.0141(11) 0.0139(11)
C00B 0.0275(13) 0.0253(12) 0.0277(13) 0.0070(10) 0.0102(11) 0.0113(11)
C00C 0.0281(13) 0.0253(12) 0.0279(13) 0.0064(10) 0.0113(11) 0.0105(11)
C00D 0.0271(13) 0.0290(13) 0.0321(14) 0.0038(11) 0.0109(12) 0.0111(11)
C00E 0.0329(14) 0.0313(13) 0.0288(13) 0.0037(11) 0.0120(12) 0.0146(12)
C00F 0.0242(13) 0.0334(13) 0.0283(13) -0.0014(11) 0.0030(11) 0.0151(11)
C00G 0.0260(13) 0.0285(13) 0.0321(14) -0.0010(11) 0.0077(11) 0.0101(11)
C00H 0.0325(15) 0.0283(12) 0.0288(14) 0.0022(11) 0.0101(12) 0.0134(12)
C00I 0.0276(14) 0.0417(15) 0.0289(14) 0.0038(11) 0.0100(12) 0.0161(12)
C00J 0.0364(15) 0.0292(13) 0.0298(14) 0.0065(11) 0.0139(12) 0.0145(12)
C00K 0.0264(13) 0.0280(12) 0.0293(13) 0.0032(10) 0.0118(11) 0.0115(11)
C00L 0.0366(15) 0.0261(13) 0.0363(15) 0.0045(11) 0.0099(13) 0.0144(12)
C00M 0.0295(14) 0.0318(13) 0.0374(15) 0.0113(12) 0.0142(12) 0.0158(12)
C00N 0.0393(15) 0.0307(13) 0.0343(14) 0.0029(11) 0.0162(13) 0.0126(12)
C00O 0.0364(15) 0.0305(13) 0.0335(15) 0.0074(11) 0.0133(13) 0.0121(12)
C00P 0.0359(15) 0.0374(14) 0.0390(15) 0.0072(12) 0.0192(13) 0.0201(13)
C00Q 0.0494(18) 0.0317(14) 0.0341(15) 0.0074(12) 0.0140(14) 0.0187(13)
C00R 0.0261(14) 0.0325(14) 0.0398(16) 0.0075(12) 0.0059(12) 0.0096(12)
C00S 0.0343(15) 0.0301(13) 0.0293(14) 0.0005(11) 0.0065(12) 0.0122(12)
C00T 0.0409(16) 0.0354(14) 0.0332(15) 0.0032(12) 0.0087(13) 0.0208(13)
C00U 0.0281(14) 0.0370(15) 0.0329(15) -0.0045(12) 0.0046(12) 0.0114(12)
C00V 0.0360(15) 0.0413(15) 0.0294(14) 0.0064(12) 0.0067(13) 0.0160(13)
C00W 0.0360(16) 0.0248(13) 0.0442(17) -0.0018(12) 0.0089(13) 0.0079(12)
C00X 0.0350(15) 0.0320(14) 0.0343(15) 0.0068(11) 0.0082(12) 0.0140(12)
C00Y 0.0393(16) 0.0421(15) 0.0408(16) -0.0087(13) 0.0080(13) 0.0202(14)

loop_
_atom_type_symbol
_atom_type_description
_atom_type_scat_dispersion_real
_atom_type_scat_dispersion_imag
_atom_type_scat_source
C C 0.0033 0.0016 'International Tables Vol C Tables 4.2.6.8 and 6.1.1.4'
H H 0.0000 0.0000 'International Tables Vol C Tables 4.2.6.8 and 6.1.1.4'
N N 0.0061 0.0033 'International Tables Vol C Tables 4.2.6.8 and 6.1.1.4'
S S 0.1246 0.1234 'International Tables Vol C Tables 4.2.6.8 and 6.1.1.4'

loop_
_geom_angle_atom_site_label_1
_geom_angle_atom_site_label_2
_geom_angle_atom_site_label_3
_geom_angle
_geom_angle_site_symmetry_1
_geom_angle_site_symmetry_3
_geom_angle_publ_flag
C007 S01 C006 103.48(11) . . ?
C009 N002 C00C 108.53(18) . . ?
C009 N002 C00P 126.5(2) . . ?
C00C N002 C00P 124.8(2) . . ?
C007 C003 C005 123.4(2) . . ?
C007 C003 C008 118.9(2) . . ?
C008 C003 C005 117.6(2) . . ?
C007 C004 C00K 123.0(2) . . ?
C00A C004 C007 120.1(2) . . ?
C00A C004 C00K 116.92(19) . . ?
C00D C005 C003 122.3(2) . . ?
C00J C005 C003 119.0(2) . . ?
C00J C005 C00D 118.5(2) . . ?
C00E C006 S01 124.59(18) . . ?
C00E C006 C00G 118.9(2) . . ?
C00G C006 S01 116.51(18) . . ?
C003 C007 S01 119.61(17) . . ?
C003 C007 C004 120.6(2) . . ?
C004 C007 S01 119.75(17) . . ?
C003 C008 C009 119.9(2) . . ?
C003 C008 C00B 133.9(2) . . ?
C009 C008 C00B 106.27(19) . . ?
N002 C009 C008 109.71(19) . . ?
N002 C009 C00A 128.8(2) . . ?
C00A C009 C008 121.5(2) . . ?
C004 C00A C009 118.8(2) . . ?
C00C C00B C008 106.45(19) . . ?
C00H C00B C008 135.2(2) . . ?
C00H C00B C00C 118.4(2) . . ?
N002 C00C C00B 108.9(2) . . ?
C00M C00C N002 128.6(2) . . ?
C00M C00C C00B 122.5(2) . . ?
C00I C00D C005 120.7(2) . . ?
C00N C00E C006 120.1(2) . . ?
C00I C00F C00Y 121.4(2) . . ?
C00L C00F C00I 117.4(2) . . ?
C00L C00F C00Y 121.2(2) . . ?
C00T C00G C006 120.5(2) . . ?
C00S C00H C00B 119.2(2) . . ?
C00D C00I C00F 121.1(2) . . ?
C00L C00J C005 120.5(2) . . ?
C00O C00K C004 121.6(2) . . ?
C00O C00K C00X 118.3(2) . . ?
C00X C00K C004 120.0(2) . . ?
C00F C00L C00J 121.8(2) . . ?
C00C C00M C00R 117.7(2) . . ?
C00Q C00N C00E 120.9(2) . . ?
C00V C00O C00K 121.1(2) . . ?
C00N C00Q C00T 119.4(2) . . ?
C00M C00R C00S 121.0(2) . . ?
C00H C00S C00R 121.2(2) . . ?
C00G C00T C00Q 120.3(2) . . ?
C00W C00U C00V 119.3(2) . . ?
C00U C00V C00O 120.3(2) . . ?
C00U C00W C00X 120.6(2) . . ?
C00K C00X C00W 120.3(2) . . ?

loop_
_geom_bond_atom_site_label_1
_geom_bond_atom_site_label_2
_geom_bond_distance
_geom_bond_site_symmetry_2
_geom_bond_publ_flag
S01 C006 1.776(2) . ?
S01 C007 1.769(2) . ?
N002 C009 1.375(3) . ?
N002 C00C 1.390(3) . ?
N002 C00P 1.460(3) . ?
C003 C005 1.497(3) . ?
C003 C007 1.401(3) . ?
C003 C008 1.402(3) . ?
C004 C007 1.426(3) . ?
C004 C00A 1.394(3) . ?
C004 C00K 1.496(3) . ?
C005 C00D 1.387(3) . ?
C005 C00J 1.387(3) . ?
C006 C00E 1.388(3) . ?
C006 C00G 1.398(3) . ?
C008 C009 1.411(3) . ?
C008 C00B 1.448(3) . ?
C009 C00A 1.395(3) . ?
C00B C00C 1.416(3) . ?
C00B C00H 1.402(3) . ?
C00C C00M 1.384(3) . ?
C00D C00I 1.384(3) . ?
C00E C00N 1.384(3) . ?
C00F C00I 1.400(3) . ?
C00F C00L 1.380(3) . ?
C00F C00Y 1.503(3) . ?
C00G C00T 1.382(3) . ?
C00H C00S 1.381(3) . ?
C00J C00L 1.386(3) . ?
C00K C00O 1.385(3) . ?
C00K C00X 1.390(3) . ?
C00M C00R 1.386(3) . ?
C00N C00Q 1.381(4) . ?
C00O C00V 1.381(3) . ?
C00Q C00T 1.383(4) . ?
C00R C00S 1.395(3) . ?
C00U C00V 1.380(4) . ?
C00U C00W 1.371(4) . ?
C00W C00X 1.392(3) . ?
